data_2000612
loop_
_publ_author_name
'Deshayes, L.'
'Keller, N.'
'Lance, M.'
'Nierlich, M.'
'Vigner, D.'

_publ_section_title
;
 Structure of
 pentakis(<i>N</i>,<i>N</i>-dimethylformamide)dioxouranium(VI)
 tetrafluoroborate
;
_journal_issue 9
_journal_name_full 'Acta Crystallographica Section C'
_journal_page_first 1660
_journal_page_last 1661
_journal_paper_doi 10.1107/S0108270192001689
_journal_volume 48
_journal_year 1992
_chemical_formula_moiety 'C15 H35 N5 O7 U1,2(B1 F4)'
_chemical_formula_sum 'C15 H35 B2 F8 N5 O7 U'
_chemical_formula_weight 809.11
_symmetry_cell_setting monoclinic
_symmetry_space_group_name_Hall '-C 2yc'
_symmetry_space_group_name_H-M 'C 1 2/c 1'
_cell_angle_alpha 90
_cell_angle_beta 112.24(2)
_cell_angle_gamma 90
_cell_formula_units_Z 4
_cell_length_a 21.077(5)
_cell_length_b 13.296(3)
_cell_length_c 11.525(2)
_cell_volume 2989.5(12)
_diffrn_radiation_type Mo
_diffrn_radiation_wavelength 0.71073
_exptl_absorpt_coefficient_mu 5.234
_exptl_crystal_density_diffrn 1.798
_exptl_crystal_F_000 1560
_cod_data_source_file du0327.cif
_cod_data_source_block du0327a
_cod_original_cell_volume 2989.0(10)
_cod_original_formula_sum 'C15 H35 B2 F8 N5 O7 U1'
_cod_database_code 2000612

loop_
_atom_site_label
_atom_site_fract_x
_atom_site_fract_y
_atom_site_fract_z
_atom_site_attached_hydrogens
U .000 .05533(3) .250 0
F1 .3111(3) .1681(7) .3457(7) 0
F2 .3768(4) .0437(5) .3439(7) 0
F3 .4122(3) .1984(7) .3440(9) 0
F4 .3313(4) .1365(8) .1808(6) 0
O1 .0406(2) .0556(5) .1415(4) 0
O2 .000 .2309(7) .250 0
O3 .0647(3) -.0881(4) .3514(5) 0
O4 -.1051(3) .1092(4) .0922(5) 0
N2 .000 .3973(7) .250 0
N3 .1022(3) -.2168(5) .4864(5) 0
N4 -.1917(3) .0942(5) -.0962(6) 0
C2 .0285(8) .3110(10) .3080(10) 1
C3 .0540(4) -.1663(6) .4012(7) 1
C4 -.1258(4) .0982(7) -.0248(8) 1
C21 .0428(7) .455(2) .3500(10) 3
C31 .0875(5) -.3113(7) .5378(9) 3
C32 .1738(4) -.1822(8) .5340(10) 3
C41 -.2100(5) .0820(10) -.2329(8) 3
C42 -.2458(4) .1050(10) -.0480(10) 3
B .3587(5) .1400(10) .3050(10) 0

loop_
_geom_bond_atom_site_label_1
_geom_bond_atom_site_label_2
_geom_bond_distance
U O1 1.762(3)
U O2 2.334(5)
U O3 2.378(3)
U O4 2.383(3)
F1 F2 2.162(6)
F1 F3 2.177(6)
F1 F4 2.142(6)
F2 F3 2.187(6)
F2 F4 2.147(6)
F3 F4 2.167(6)
O2 O4 2.790(4)
O3 O4 2.758(4)
F1 B 1.311(7)
F2 B 1.359(7)
F3 B 1.303(7)
F4 B 1.329(7)
O2 C2 1.280(10)
O3 C3 1.249(5)
O4 C4 1.259(5)
N2 C2 1.350(10)
N2 C21 1.391(8)
N3 C3 1.301(5)
N3 C31 1.471(6)
N3 C32 1.471(6)
N4 C4 1.320(5)
N4 C41 1.482(6)
N4 C42 1.457(6)
C2 C21 1.970(10)
